data_1008246
loop_
_publ_author_name
'Tressaud, A'
'Soubeyroux, J L'
'Touhara, H'
'Demazeau, G'
'Langlais, F'

_publ_section_title
;
On a new structural type of fluorine compounds: crystal and magnetic
structures of a high pressure form of Pd F~2~
;
_journal_coden_ASTM MRBUAC
_journal_name_full 'Materials Research Bulletin'
_journal_page_first 207
_journal_page_last 214
_journal_paper_doi 10.1016/0025-5408(81)90083-0
_journal_volume 16
_journal_year 1981
_chemical_formula_structural 'PD F2'
_chemical_formula_sum 'F2 Pd'
_chemical_name_systematic 'PALLADIUM FLUORIDE'
_space_group_IT_number 198
_symmetry_cell_setting cubic
_symmetry_Int_Tables_number 198
_symmetry_space_group_name_Hall 'P 2ac 2ab 3'
_symmetry_space_group_name_H-M 'P 21 3'
_cell_angle_alpha 90
_cell_angle_beta 90
_cell_angle_gamma 90
_cell_formula_units_Z 4
_cell_length_a 5.329(1)
_cell_length_b 5.329(1)
_cell_length_c 5.329(1)
_cell_volume 151.3
_refine_ls_R_factor_all 0.055
_cod_database_code 1008246

loop_
_symmetry_equiv_pos_as_xyz
x,y,z
y,z,x
z,x,y
1/2+x,1/2-y,-z
1/2+y,1/2-z,-x
1/2+z,1/2-x,-y
-x,1/2+y,1/2-z
-y,1/2+z,1/2-x
-z,1/2+x,1/2-y
1/2-x,-y,1/2+z
1/2-y,-z,1/2+x
1/2-z,-x,1/2+y

loop_
_atom_site_label
_atom_site_type_symbol
_atom_site_symmetry_multiplicity
_atom_site_Wyckoff_symbol
_atom_site_fract_x
_atom_site_fract_y
_atom_site_fract_z
_atom_site_occupancy
_atom_site_attached_hydrogens
_atom_site_calc_flag
Pd1 Pd2+ 4 a 0. 0. 0. 1. 0 d
F1 F1- 4 a 0.344(3) 0.344(3) 0.344(3) 1. 0 d
F2 F1- 4 a 0.658(3) 0.658(3) 0.658(3) 1. 0 d

loop_
_atom_type_symbol
_atom_type_oxidation_number
Pd2+ 2.000
F1- -1.000
